data_4320764
loop_
_publ_author_name
'Volker Raab'
'Jennifer Kipke'
'Olaf Burghaus'
'J\"org Sundermeyer'

_publ_contact_author
;
         Joerg Sundermeyer
         Fachbereich Chemie der Universit\"at
         Philipps Universit\"at Marburg
         Hans-Meerwein-Str.
         35032 Marburg
         Bundesrepublik Deutschland
;
_publ_contact_author_email jsu@chemie.uni-marburg.de
_publ_contact_author_fax '+49 6421 2828917 '
_publ_contact_author_phone '+49 6421 2825693 '
_publ_section_title
;
 Copper Complexes of Novel Superbasic Peralkylguanidine Derivatives of
 Tris(2-aminoethyl)amine as Constraint Geometry Ligands
;
_journal_name_full 'Inorganic Chemistry'
_journal_page_first 6964
_journal_page_last 6971
_journal_paper_doi 10.1021/ic010563r
_journal_volume 40
_journal_year 2001
_chemical_formula_sum 'C24 H48 Cl Cu N10 O4'
_chemical_formula_weight 639.71
_chemical_name_systematic
;
  ?
;
_space_group_IT_number 14
_symmetry_cell_setting monoclinic
_symmetry_space_group_name_Hall '-P 2yn'
_symmetry_space_group_name_H-M 'P 1 21/n 1'
_atom_sites_solution_hydrogens geom
_atom_sites_solution_primary direct
_atom_sites_solution_secondary difmap
_audit_creation_method SHELXL-97
_cell_angle_alpha 90.00
_cell_angle_beta 104.458(12)
_cell_angle_gamma 90.00
_cell_formula_units_Z 4
_cell_length_a 15.122(2)
_cell_length_b 11.7901(12)
_cell_length_c 17.423(2)
_cell_measurement_reflns_used 25
_cell_measurement_temperature 193(2)
_cell_measurement_theta_max 19.439
_cell_measurement_theta_min 17.512
_cell_volume 3008.0(6)
_computing_cell_refinement 'CAD4 EXPRESS'
_computing_data_collection 'CAD4 EXPRESS'
_computing_data_reduction 'XCAD4 (Harms, 1997)'
_computing_molecular_graphics 'Siemens SHELXTL'
_computing_publication_material 'Siemens SHELXTL'
_computing_structure_refinement 'SHELXL-97 (Sheldrick, 1997)'
_computing_structure_solution 'SHELXS-97 (Sheldrick, 1990)'
_diffrn_ambient_temperature 193(2)
_diffrn_measured_fraction_theta_full 0.998
_diffrn_measured_fraction_theta_max 0.998
_diffrn_measurement_device_type 'Enraf Nonius CAD4'
_diffrn_measurement_method Omega-scans
_diffrn_radiation_monochromator graphite
_diffrn_radiation_source 'fine-focus sealed tube'
_diffrn_radiation_type MoK\a
_diffrn_radiation_wavelength 0.71073
_diffrn_reflns_av_R_equivalents 0.0303
_diffrn_reflns_av_sigmaI/netI 0.0240
_diffrn_reflns_limit_h_max 17
_diffrn_reflns_limit_h_min 0
_diffrn_reflns_limit_k_max 13
_diffrn_reflns_limit_k_min 0
_diffrn_reflns_limit_l_max 20
_diffrn_reflns_limit_l_min -20
_diffrn_reflns_number 5477
_diffrn_reflns_theta_full 24.96
_diffrn_reflns_theta_max 24.96
_diffrn_reflns_theta_min 2.22
_diffrn_standards_decay_% 0
_diffrn_standards_interval_time 120
_diffrn_standards_number 2
_exptl_absorpt_coefficient_mu 0.863
_exptl_absorpt_correction_T_max 0.8814
_exptl_absorpt_correction_T_min 0.6529
_exptl_crystal_colour FARBLOS
_exptl_crystal_density_diffrn 1.413
_exptl_crystal_density_method 'not measured'
_exptl_crystal_description QUADER
_exptl_crystal_F_000 1360
_exptl_crystal_size_max 0.54
_exptl_crystal_size_mid 0.45
_exptl_crystal_size_min 0.15
_refine_diff_density_max 1.217
_refine_diff_density_min -0.548
_refine_diff_density_rms 0.082
_refine_ls_extinction_method none
_refine_ls_goodness_of_fit_ref 1.052
_refine_ls_hydrogen_treatment refxyz
_refine_ls_matrix_type full
_refine_ls_number_parameters 361
_refine_ls_number_reflns 5265
_refine_ls_number_restraints 0
_refine_ls_restrained_S_all 1.052
_refine_ls_R_factor_all 0.0629
_refine_ls_R_factor_gt 0.0518
_refine_ls_shift/su_max 0.024
_refine_ls_shift/su_mean 0.001
_refine_ls_structure_factor_coef Fsqd
_refine_ls_weighting_details 'calc w=1/[\s^2^(Fo^2^)+(0.0794P)^2^+5.1090P] where P=(Fo^2^+2Fc^2^)/3'
_refine_ls_weighting_scheme calc
_refine_ls_wR_factor_gt 0.1407
_refine_ls_wR_factor_ref 0.1489
_reflns_number_gt 4368
_reflns_number_total 5265
_reflns_threshold_expression >2sigma(I)
_cod_data_source_file ic010563r_1.cif
_cod_data_source_block vr03
_cod_original_cell_volume 3007.9(6)
_cod_database_code 4320764

loop_
_symmetry_equiv_pos_as_xyz
'x, y, z'
'-x+1/2, y+1/2, -z+1/2'
'-x, -y, -z'
'x-1/2, -y-1/2, z-1/2'

loop_
_atom_site_label
_atom_site_type_symbol
_atom_site_fract_x
_atom_site_fract_y
_atom_site_fract_z
_atom_site_U_iso_or_equiv
_atom_site_adp_type
_atom_site_occupancy
_atom_site_symmetry_multiplicity
_atom_site_calc_flag
_atom_site_refinement_flags
_atom_site_disorder_assembly
_atom_site_disorder_group
Cu1 Cu 0.66143(3) 0.74259(3) 0.02162(2) 0.02649(15) Uani 1 1 d . . .
C1 C 0.5424(2) 0.6273(3) 0.1042(2) 0.0333(8) Uani 1 1 d . . .
H1A H 0.4877 0.6203 0.0593 0.040 Uiso 1 1 calc R . .
H1B H 0.5239 0.6111 0.1537 0.040 Uiso 1 1 calc R . .
C2 C 0.6141(3) 0.5411(3) 0.0943(2) 0.0359(8) Uani 1 1 d . . .
H2A H 0.6656 0.5410 0.1423 0.043 Uiso 1 1 calc R . .
H2B H 0.5869 0.4642 0.0878 0.043 Uiso 1 1 calc R . .
C3 C 0.6833(2) 0.4903(3) -0.0107(2) 0.0289(7) Uani 1 1 d . . .
C4 C 0.7559(3) 0.4486(4) -0.1219(3) 0.0465(10) Uani 1 1 d . . .
H4A H 0.8047 0.5020 -0.1265 0.056 Uiso 1 1 calc R . .
H4B H 0.7239 0.4237 -0.1760 0.056 Uiso 1 1 calc R . .
C5 C 0.7982(3) 0.3470(4) -0.0742(3) 0.0481(10) Uani 1 1 d . . .
H5A H 0.8541 0.3697 -0.0341 0.058 Uiso 1 1 calc R . .
H5B H 0.8150 0.2893 -0.1094 0.058 Uiso 1 1 calc R . .
C6 C 0.7284(3) 0.2992(4) -0.0343(3) 0.0453(10) Uani 1 1 d . . .
H6A H 0.6716 0.2804 -0.0746 0.054 Uiso 1 1 calc R . .
H6B H 0.7522 0.2287 -0.0056 0.054 Uiso 1 1 calc R . .
C7 C 0.6463(3) 0.6040(4) -0.1306(2) 0.0430(10) Uani 1 1 d . . .
H7A H 0.6041 0.6384 -0.1029 0.064 Uiso 1 1 calc R . .
H7B H 0.6123 0.5789 -0.1834 0.064 Uiso 1 1 calc R . .
H7C H 0.6924 0.6599 -0.1359 0.064 Uiso 1 1 calc R . .
C8 C 0.7737(3) 0.3781(4) 0.0999(2) 0.0461(10) Uani 1 1 d . . .
H8A H 0.7575 0.4356 0.1346 0.069 Uiso 1 1 calc R . .
H8B H 0.8356 0.3927 0.0943 0.069 Uiso 1 1 calc R . .
H8C H 0.7714 0.3028 0.1230 0.069 Uiso 1 1 calc R . .
C10 C 0.5094(2) 0.8314(3) 0.07695(19) 0.0292(7) Uani 1 1 d . . .
H10A H 0.5352 0.9069 0.0948 0.035 Uiso 1 1 calc R . .
H10B H 0.4558 0.8188 0.0989 0.035 Uiso 1 1 calc R . .
C11 C 0.4791(2) 0.8290(3) -0.01368(19) 0.0299(8) Uani 1 1 d . . .
H11A H 0.4473 0.7568 -0.0318 0.036 Uiso 1 1 calc R . .
H11B H 0.4363 0.8923 -0.0331 0.036 Uiso 1 1 calc R . .
C12 C 0.5517(2) 0.8816(3) -0.11637(19) 0.0265(7) Uani 1 1 d . . .
C13 C 0.6381(3) 0.9216(3) -0.2183(2) 0.0370(8) Uani 1 1 d . . .
H13A H 0.6787 0.8575 -0.2231 0.044 Uiso 1 1 calc R . .
H13B H 0.6678 0.9926 -0.2292 0.044 Uiso 1 1 calc R . .
C14 C 0.5479(3) 0.9078(4) -0.2787(2) 0.0396(9) Uani 1 1 d . . .
H14A H 0.5350 0.8265 -0.2906 0.048 Uiso 1 1 calc R . .
H14B H 0.5495 0.9471 -0.3286 0.048 Uiso 1 1 calc R . .
C15 C 0.4751(3) 0.9590(3) -0.2438(2) 0.0372(8) Uani 1 1 d . . .
H15A H 0.4902 1.0391 -0.2291 0.045 Uiso 1 1 calc R . .
H15B H 0.4154 0.9571 -0.2834 0.045 Uiso 1 1 calc R . .
C16 C 0.7089(2) 0.9505(4) -0.0767(2) 0.0408(9) Uani 1 1 d . . .
H16A H 0.6956 0.9515 -0.0244 0.061 Uiso 1 1 calc R . .
H16B H 0.7321 1.0249 -0.0874 0.061 Uiso 1 1 calc R . .
H16C H 0.7549 0.8923 -0.0775 0.061 Uiso 1 1 calc R . .
C17 C 0.4075(3) 0.7965(4) -0.1897(2) 0.0383(9) Uani 1 1 d . . .
H17A H 0.4077 0.7574 -0.1400 0.058 Uiso 1 1 calc R . .
H17B H 0.4277 0.7440 -0.2255 0.058 Uiso 1 1 calc R . .
H17C H 0.3456 0.8230 -0.2146 0.058 Uiso 1 1 calc R . .
C20 C 0.6430(2) 0.7743(3) 0.1821(2) 0.0321(8) Uani 1 1 d . . .
H20A H 0.6753 0.7053 0.2068 0.039 Uiso 1 1 calc R . .
H20B H 0.6092 0.8063 0.2189 0.039 Uiso 1 1 calc R . .
C21 C 0.7122(2) 0.8604(3) 0.1686(2) 0.0334(8) Uani 1 1 d . . .
H21A H 0.6808 0.9321 0.1484 0.040 Uiso 1 1 calc R . .
H21B H 0.7571 0.8767 0.2194 0.040 Uiso 1 1 calc R . .
C22 C 0.8431(2) 0.8457(3) 0.11578(18) 0.0282(7) Uani 1 1 d . . .
C23 C 0.9751(3) 0.8283(4) 0.0549(2) 0.0426(9) Uani 1 1 d . . .
H23A H 0.9567 0.8402 -0.0032 0.051 Uiso 1 1 calc R . .
H23B H 1.0256 0.7724 0.0663 0.051 Uiso 1 1 calc R . .
C24 C 1.0091(3) 0.9389(4) 0.0949(3) 0.0525(11) Uani 1 1 d . . .
H24A H 0.9800 1.0033 0.0616 0.063 Uiso 1 1 calc R . .
H24B H 1.0760 0.9448 0.1027 0.063 Uiso 1 1 calc R . .
C25 C 0.9852(3) 0.9421(4) 0.1740(2) 0.0419(9) Uani 1 1 d . . .
H25A H 1.0136 0.8768 0.2068 0.050 Uiso 1 1 calc R . .
H25B H 1.0089 1.0127 0.2025 0.050 Uiso 1 1 calc R . .
C26 C 0.8663(2) 0.6728(3) 0.0464(2) 0.0363(8) Uani 1 1 d . . .
H26A H 0.8146 0.6473 0.0665 0.054 Uiso 1 1 calc R . .
H26B H 0.9161 0.6175 0.0610 0.054 Uiso 1 1 calc R . .
H26C H 0.8471 0.6797 -0.0114 0.054 Uiso 1 1 calc R . .
C27 C 0.8413(3) 1.0480(4) 0.1453(3) 0.0522(11) Uani 1 1 d . . .
H27A H 0.7751 1.0388 0.1366 0.078 Uiso 1 1 calc R . .
H27B H 0.8548 1.0813 0.0979 0.078 Uiso 1 1 calc R . .
H27C H 0.8642 1.0981 0.1908 0.078 Uiso 1 1 calc R . .
N1 N 0.57830(19) 0.7437(2) 0.10703(17) 0.0277(6) Uani 1 1 d . . .
N2 N 0.64789(19) 0.5696(2) 0.02469(16) 0.0293(6) Uani 1 1 d . . .
N3 N 0.6909(2) 0.5074(3) -0.08586(17) 0.0334(7) Uani 1 1 d . . .
N4 N 0.7088(2) 0.3830(3) 0.02159(18) 0.0358(7) Uani 1 1 d . . .
N5 N 0.55986(18) 0.8400(2) -0.04542(16) 0.0277(6) Uani 1 1 d . . .
N6 N 0.62624(19) 0.9251(3) -0.13666(16) 0.0310(6) Uani 1 1 d . . .
N7 N 0.46981(19) 0.8937(3) -0.17303(16) 0.0300(6) Uani 1 1 d . . .
N8 N 0.75958(18) 0.8153(2) 0.11093(15) 0.0275(6) Uani 1 1 d . . .
N9 N 0.89767(19) 0.7818(3) 0.08078(17) 0.0315(6) Uani 1 1 d . . .
N10 N 0.8856(2) 0.9373(3) 0.16102(17) 0.0340(7) Uani 1 1 d . . .
Cl1 Cl 0.60116(8) 1.24351(8) -0.30409(7) 0.0491(3) Uani 1 1 d . . .
O2 O 0.6835(4) 1.1942(5) -0.2565(4) 0.153(3) Uani 1 1 d . . .
O1 O 0.5670(6) 1.1624(5) -0.3590(3) 0.157(3) Uani 1 1 d . . .
O4 O 0.6253(3) 1.3452(3) -0.3373(3) 0.0824(12) Uani 1 1 d . . .
O3 O 0.5512(5) 1.2658(5) -0.2513(4) 0.148(3) Uani 1 1 d . . .

loop_
_atom_site_aniso_label
_atom_site_aniso_U_11
_atom_site_aniso_U_22
_atom_site_aniso_U_33
_atom_site_aniso_U_23
_atom_site_aniso_U_13
_atom_site_aniso_U_12
Cu1 0.0240(2) 0.0344(3) 0.0220(2) -0.00065(16) 0.00758(16) 0.00060(16)
C1 0.0374(19) 0.036(2) 0.0321(18) 0.0003(15) 0.0194(15) -0.0003(15)
C2 0.042(2) 0.037(2) 0.0336(19) 0.0031(16) 0.0187(16) 0.0017(16)
C3 0.0224(16) 0.0350(19) 0.0297(17) -0.0032(15) 0.0074(13) -0.0033(14)
C4 0.044(2) 0.056(3) 0.048(2) -0.011(2) 0.0270(19) 0.0008(19)
C5 0.039(2) 0.054(3) 0.056(3) -0.013(2) 0.0205(19) 0.0069(19)
C6 0.044(2) 0.035(2) 0.060(3) -0.0131(19) 0.018(2) 0.0041(17)
C7 0.046(2) 0.059(3) 0.0225(17) 0.0004(17) 0.0078(16) 0.0087(19)
C8 0.046(2) 0.046(2) 0.046(2) 0.0075(19) 0.0089(19) 0.0075(18)
C10 0.0264(17) 0.0369(19) 0.0264(17) -0.0013(14) 0.0108(14) 0.0036(14)
C11 0.0231(16) 0.038(2) 0.0290(18) 0.0009(15) 0.0079(14) 0.0002(14)
C12 0.0260(16) 0.0304(18) 0.0238(16) -0.0029(13) 0.0074(13) 0.0029(13)
C13 0.043(2) 0.045(2) 0.0277(18) 0.0060(16) 0.0176(16) 0.0047(17)
C14 0.048(2) 0.044(2) 0.0283(19) -0.0001(16) 0.0133(16) 0.0023(18)
C15 0.040(2) 0.045(2) 0.0251(17) 0.0051(16) 0.0053(15) 0.0069(17)
C16 0.0319(19) 0.054(2) 0.036(2) 0.0022(18) 0.0072(16) -0.0086(17)
C17 0.0325(19) 0.050(2) 0.0311(19) -0.0071(17) 0.0045(15) -0.0058(17)
C20 0.0332(18) 0.044(2) 0.0216(16) -0.0013(15) 0.0110(14) 0.0046(15)
C21 0.0310(18) 0.041(2) 0.0272(17) -0.0094(15) 0.0050(14) 0.0011(15)
C22 0.0309(18) 0.0330(18) 0.0192(15) 0.0032(13) 0.0037(13) 0.0012(14)
C23 0.035(2) 0.052(2) 0.046(2) 0.0008(19) 0.0178(17) -0.0077(18)
C24 0.047(2) 0.056(3) 0.059(3) -0.004(2) 0.023(2) -0.020(2)
C25 0.036(2) 0.045(2) 0.041(2) -0.0043(18) 0.0029(17) -0.0115(17)
C26 0.0278(18) 0.038(2) 0.042(2) -0.0072(17) 0.0074(15) 0.0011(15)
C27 0.060(3) 0.038(2) 0.053(3) -0.0066(19) 0.003(2) 0.000(2)
N1 0.0264(14) 0.0331(16) 0.0249(14) -0.0015(12) 0.0088(11) 0.0009(11)
N2 0.0282(14) 0.0340(16) 0.0278(15) -0.0028(12) 0.0111(12) 0.0006(12)
N3 0.0305(15) 0.0440(18) 0.0276(15) -0.0079(13) 0.0106(12) 0.0034(13)
N4 0.0350(16) 0.0326(16) 0.0413(17) -0.0032(14) 0.0120(13) 0.0022(13)
N5 0.0239(14) 0.0352(16) 0.0248(14) -0.0002(12) 0.0079(11) 0.0000(12)
N6 0.0289(15) 0.0420(17) 0.0232(14) 0.0025(12) 0.0085(12) -0.0014(13)
N7 0.0293(15) 0.0361(16) 0.0237(14) 0.0006(12) 0.0052(12) 0.0003(12)
N8 0.0264(14) 0.0351(16) 0.0202(13) -0.0034(12) 0.0042(11) -0.0003(12)
N9 0.0253(14) 0.0359(16) 0.0326(16) -0.0041(13) 0.0060(12) -0.0050(12)
N10 0.0333(16) 0.0348(17) 0.0316(16) -0.0011(13) 0.0036(12) -0.0044(13)
Cl1 0.0617(7) 0.0398(6) 0.0554(6) 0.0057(5) 0.0327(5) 0.0050(5)
O2 0.140(5) 0.084(4) 0.208(7) 0.048(4) -0.006(5) 0.019(4)
O1 0.296(9) 0.091(4) 0.082(3) -0.017(3) 0.044(5) -0.051(5)
O4 0.074(2) 0.063(2) 0.121(3) 0.039(2) 0.044(2) 0.0047(19)
O3 0.214(7) 0.118(4) 0.174(6) -0.013(4) 0.166(6) -0.019(4)

loop_
_atom_type_symbol
_atom_type_description
_atom_type_scat_dispersion_real
_atom_type_scat_dispersion_imag
_atom_type_scat_source
C C 0.0033 0.0016 'International Tables Vol C Tables 4.2.6.8 and 6.1.1.4'
H H 0.0000 0.0000 'International Tables Vol C Tables 4.2.6.8 and 6.1.1.4'
N N 0.0061 0.0033 'International Tables Vol C Tables 4.2.6.8 and 6.1.1.4'
Cu Cu 0.3201 1.2651 'International Tables Vol C Tables 4.2.6.8 and 6.1.1.4'
Cl Cl 0.1484 0.1585 'International Tables Vol C Tables 4.2.6.8 and 6.1.1.4'
O O 0.0106 0.0060 'International Tables Vol C Tables 4.2.6.8 and 6.1.1.4'

loop_
_geom_angle_atom_site_label_1
_geom_angle_atom_site_label_2
_geom_angle_atom_site_label_3
_geom_angle
_geom_angle_site_symmetry_1
_geom_angle_site_symmetry_3
_geom_angle_publ_flag
N5 Cu1 N8 119.92(12) . . ?
N5 Cu1 N2 120.64(11) . . ?
N8 Cu1 N2 116.99(11) . . ?
N5 Cu1 N1 84.67(11) . . ?
N8 Cu1 N1 84.88(11) . . ?
N2 Cu1 N1 84.81(11) . . ?
N1 C1 C2 111.0(3) . . ?
N2 C2 C1 110.1(3) . . ?
N2 C3 N3 119.5(3) . . ?
N2 C3 N4 124.2(3) . . ?
N3 C3 N4 116.1(3) . . ?
N3 C4 C5 112.2(3) . . ?
C4 C5 C6 107.5(3) . . ?
N4 C6 C5 109.5(3) . . ?
N1 C10 C11 111.0(3) . . ?
N5 C11 C10 108.9(3) . . ?
N5 C12 N6 119.8(3) . . ?
N5 C12 N7 124.7(3) . . ?
N6 C12 N7 115.2(3) . . ?
N6 C13 C14 111.6(3) . . ?
C13 C14 C15 107.4(3) . . ?
N7 C15 C14 109.0(3) . . ?
N1 C20 C21 111.0(3) . . ?
N8 C21 C20 109.6(3) . . ?
N8 C22 N9 120.4(3) . . ?
N8 C22 N10 123.7(3) . . ?
N9 C22 N10 115.7(3) . . ?
N9 C23 C24 112.8(3) . . ?
C23 C24 C25 108.2(3) . . ?
N10 C25 C24 109.1(3) . . ?
C10 N1 C20 113.6(3) . . ?
C10 N1 C1 115.0(3) . . ?
C20 N1 C1 114.6(3) . . ?
C10 N1 Cu1 103.86(19) . . ?
C20 N1 Cu1 103.9(2) . . ?
C1 N1 Cu1 104.05(19) . . ?
C3 N2 C2 119.6(3) . . ?
C3 N2 Cu1 130.1(2) . . ?
C2 N2 Cu1 107.9(2) . . ?
C3 N3 C7 119.7(3) . . ?
C3 N3 C4 124.8(3) . . ?
C7 N3 C4 114.4(3) . . ?
C3 N4 C6 115.1(3) . . ?
C3 N4 C8 117.5(3) . . ?
C6 N4 C8 113.0(3) . . ?
C12 N5 C11 119.9(3) . . ?
C12 N5 Cu1 129.4(2) . . ?
C11 N5 Cu1 108.3(2) . . ?
C12 N6 C16 120.8(3) . . ?
C12 N6 C13 123.1(3) . . ?
C16 N6 C13 114.2(3) . . ?
C12 N7 C17 118.5(3) . . ?
C12 N7 C15 115.2(3) . . ?
C17 N7 C15 114.2(3) . . ?
C22 N8 C21 119.3(3) . . ?
C22 N8 Cu1 132.4(2) . . ?
C21 N8 Cu1 106.6(2) . . ?
C22 N9 C26 120.1(3) . . ?
C22 N9 C23 123.4(3) . . ?
C26 N9 C23 114.2(3) . . ?
C22 N10 C27 117.4(3) . . ?
C22 N10 C25 115.3(3) . . ?
C27 N10 C25 113.6(3) . . ?
O3 Cl1 O1 115.9(5) . . ?
O3 Cl1 O4 111.0(3) . . ?
O1 Cl1 O4 113.5(3) . . ?
O3 Cl1 O2 103.7(5) . . ?
O1 Cl1 O2 104.1(4) . . ?
O4 Cl1 O2 107.6(3) . . ?

loop_
_geom_bond_atom_site_label_1
_geom_bond_atom_site_label_2
_geom_bond_distance
_geom_bond_site_symmetry_2
_geom_bond_publ_flag
Cu1 N5 2.036(3) . ?
Cu1 N8 2.051(3) . ?
Cu1 N2 2.051(3) . ?
Cu1 N1 2.174(3) . ?
C1 N1 1.472(4) . ?
C1 C2 1.527(5) . ?
C2 N2 1.468(4) . ?
C3 N2 1.306(4) . ?
C3 N3 1.358(4) . ?
C3 N4 1.399(5) . ?
C4 N3 1.465(5) . ?
C4 C5 1.506(6) . ?
C5 C6 1.511(6) . ?
C6 N4 1.468(5) . ?
C7 N3 1.448(5) . ?
C8 N4 1.470(5) . ?
C10 N1 1.468(4) . ?
C10 C11 1.531(5) . ?
C11 N5 1.466(4) . ?
C12 N5 1.307(4) . ?
C12 N6 1.363(4) . ?
C12 N7 1.384(4) . ?
C13 N6 1.478(4) . ?
C13 C14 1.510(5) . ?
C14 C15 1.510(5) . ?
C15 N7 1.473(4) . ?
C16 N6 1.447(5) . ?
C17 N7 1.466(5) . ?
C20 N1 1.469(4) . ?
C20 C21 1.517(5) . ?
C21 N8 1.472(4) . ?
C22 N8 1.295(4) . ?
C22 N9 1.368(4) . ?
C22 N10 1.395(4) . ?
C23 N9 1.462(5) . ?
C23 C24 1.507(6) . ?
C24 C25 1.510(6) . ?
C25 N10 1.467(5) . ?
C26 N9 1.447(5) . ?
C27 N10 1.461(5) . ?
Cl1 O3 1.354(5) . ?
Cl1 O1 1.360(5) . ?
Cl1 O4 1.418(4) . ?
Cl1 O2 1.435(6) . ?

loop_
_geom_torsion_atom_site_label_1
_geom_torsion_atom_site_label_2
_geom_torsion_atom_site_label_3
_geom_torsion_atom_site_label_4
_geom_torsion
_geom_torsion_site_symmetry_1
_geom_torsion_site_symmetry_2
_geom_torsion_site_symmetry_3
_geom_torsion_site_symmetry_4
_geom_torsion_publ_flag
N1 C1 C2 N2 -54.4(4) . . . . ?
N3 C4 C5 C6 31.2(5) . . . . ?
C4 C5 C6 N4 -63.6(4) . . . . ?
N1 C10 C11 N5 -55.3(4) . . . . ?
N6 C13 C14 C15 27.8(4) . . . . ?
C13 C14 C15 N7 -63.9(4) . . . . ?
N1 C20 C21 N8 -56.4(4) . . . . ?
N9 C23 C24 C25 26.2(5) . . . . ?
C23 C24 C25 N10 -61.7(5) . . . . ?
C11 C10 N1 C20 149.9(3) . . . . ?
C11 C10 N1 C1 -75.2(3) . . . . ?
C11 C10 N1 Cu1 37.8(3) . . . . ?
C21 C20 N1 C10 -75.4(4) . . . . ?
C21 C20 N1 C1 149.6(3) . . . . ?
C21 C20 N1 Cu1 36.7(3) . . . . ?
C2 C1 N1 C10 150.6(3) . . . . ?
C2 C1 N1 C20 -75.0(4) . . . . ?
C2 C1 N1 Cu1 37.7(3) . . . . ?
N5 Cu1 N1 C10 -11.9(2) . . . . ?
N8 Cu1 N1 C10 108.8(2) . . . . ?
N2 Cu1 N1 C10 -133.4(2) . . . . ?
N5 Cu1 N1 C20 -131.0(2) . . . . ?
N8 Cu1 N1 C20 -10.2(2) . . . . ?
N2 Cu1 N1 C20 107.5(2) . . . . ?
N5 Cu1 N1 C1 108.7(2) . . . . ?
N8 Cu1 N1 C1 -130.5(2) . . . . ?
N2 Cu1 N1 C1 -12.8(2) . . . . ?
N3 C3 N2 C2 161.6(3) . . . . ?
N4 C3 N2 C2 -13.5(5) . . . . ?
N3 C3 N2 Cu1 -38.3(4) . . . . ?
N4 C3 N2 Cu1 146.6(3) . . . . ?
C1 C2 N2 C3 -156.1(3) . . . . ?
C1 C2 N2 Cu1 39.8(3) . . . . ?
N5 Cu1 N2 C3 102.7(3) . . . . ?
N8 Cu1 N2 C3 -95.1(3) . . . . ?
N1 Cu1 N2 C3 -176.7(3) . . . . ?
N5 Cu1 N2 C2 -95.5(2) . . . . ?
N8 Cu1 N2 C2 66.7(2) . . . . ?
N1 Cu1 N2 C2 -14.8(2) . . . . ?
N2 C3 N3 C7 -10.3(5) . . . . ?
N4 C3 N3 C7 165.2(3) . . . . ?
N2 C3 N3 C4 156.9(3) . . . . ?
N4 C3 N3 C4 -27.6(5) . . . . ?
C5 C4 N3 C3 13.9(5) . . . . ?
C5 C4 N3 C7 -178.3(3) . . . . ?
N2 C3 N4 C6 167.4(3) . . . . ?
N3 C3 N4 C6 -7.9(4) . . . . ?
N2 C3 N4 C8 -55.8(5) . . . . ?
N3 C3 N4 C8 128.9(3) . . . . ?
C5 C6 N4 C3 53.3(4) . . . . ?
C5 C6 N4 C8 -85.4(4) . . . . ?
N6 C12 N5 C11 159.3(3) . . . . ?
N7 C12 N5 C11 -15.5(5) . . . . ?
N6 C12 N5 Cu1 -40.7(5) . . . . ?
N7 C12 N5 Cu1 144.6(3) . . . . ?
C10 C11 N5 C12 -154.6(3) . . . . ?
C10 C11 N5 Cu1 41.6(3) . . . . ?
N8 Cu1 N5 C12 100.7(3) . . . . ?
N2 Cu1 N5 C12 -97.6(3) . . . . ?
N1 Cu1 N5 C12 -178.4(3) . . . . ?
N8 Cu1 N5 C11 -97.5(2) . . . . ?
N2 Cu1 N5 C11 64.2(2) . . . . ?
N1 Cu1 N5 C11 -16.5(2) . . . . ?
N5 C12 N6 C16 -14.6(5) . . . . ?
N7 C12 N6 C16 160.7(3) . . . . ?
N5 C12 N6 C13 148.9(3) . . . . ?
N7 C12 N6 C13 -35.8(5) . . . . ?
C14 C13 N6 C12 21.9(5) . . . . ?
C14 C13 N6 C16 -173.6(3) . . . . ?
N5 C12 N7 C17 -49.0(5) . . . . ?
N6 C12 N7 C17 136.0(3) . . . . ?
N5 C12 N7 C15 170.7(3) . . . . ?
N6 C12 N7 C15 -4.3(4) . . . . ?
C14 C15 N7 C12 53.9(4) . . . . ?
C14 C15 N7 C17 -88.1(4) . . . . ?
N9 C22 N8 C21 159.9(3) . . . . ?
N10 C22 N8 C21 -14.6(5) . . . . ?
N9 C22 N8 Cu1 -37.3(5) . . . . ?
N10 C22 N8 Cu1 148.2(3) . . . . ?
C20 C21 N8 C22 -149.7(3) . . . . ?
C20 C21 N8 Cu1 43.5(3) . . . . ?
N5 Cu1 N8 C22 -101.6(3) . . . . ?
N2 Cu1 N8 C22 96.0(3) . . . . ?
N1 Cu1 N8 C22 177.6(3) . . . . ?
N5 Cu1 N8 C21 62.7(2) . . . . ?
N2 Cu1 N8 C21 -99.6(2) . . . . ?
N1 Cu1 N8 C21 -18.1(2) . . . . ?
N8 C22 N9 C26 -7.6(5) . . . . ?
N10 C22 N9 C26 167.4(3) . . . . ?
N8 C22 N9 C23 154.1(3) . . . . ?
N10 C22 N9 C23 -30.9(5) . . . . ?
C24 C23 N9 C22 20.3(5) . . . . ?
C24 C23 N9 C26 -177.0(3) . . . . ?
N8 C22 N10 C27 -55.8(5) . . . . ?
N9 C22 N10 C27 129.4(4) . . . . ?
N8 C22 N10 C25 166.2(3) . . . . ?
N9 C22 N10 C25 -8.6(4) . . . . ?
C24 C25 N10 C22 54.7(4) . . . . ?
C24 C25 N10 C27 -84.9(4) . . . . ?
